data_4321769
loop_
_publ_author_name
'Osamu Niyomura'
'Shinzi Kato'
'Takahiro Kanda'

_publ_section_title
;
 Facile Synthesis and Structure of Heavy Alkali Metal Thiocarboxylates:
 Structural Comparison with the Selenium and Tellurium Isologues
;
_journal_name_full 'Inorganic Chemistry'
_journal_page_first 507
_journal_page_last 518
_journal_paper_doi 10.1021/ic9808091
_journal_volume 38
_journal_year 1999
_chemical_formula_sum 'C8 H7 O2 Rb Te'
_chemical_formula_weight 348.21
_space_group_IT_number 14
_symmetry_cell_setting monoclinic
_symmetry_Int_Tables_number 14
_symmetry_space_group_name_Hall '-P 2ybc'
_symmetry_space_group_name_H-M 'P 1 21/c 1'
_audit_creation_date 'Wed Jun 24 14:40:57 1998'
_audit_creation_method 'from TEXRAY.INF file'
_cell_angle_alpha 89.99(3)
_cell_angle_beta 93.18(4)
_cell_angle_gamma 89.98(3)
_cell_formula_units_Z 4
_cell_length_a 5.546(2)
_cell_length_b 7.854(2)
_cell_length_c 23.336(8)
_cell_measurement_reflns_used 25
_cell_measurement_temperature 296.2
_cell_measurement_theta_max 13.9
_cell_measurement_theta_min 13.2
_cell_volume 1014.9(6)
_computing_cell_refinement 'Rigaku/AFC Diffractometer Control'
_computing_data_collection 'Rigaku/AFC Diffractometer Control'
_computing_data_reduction teXsan
_computing_publication_material teXsan
_computing_structure_refinement teXsan
_computing_structure_solution SHELXS86
_diffrn_ambient_temperature 296.2
_diffrn_measurement_device_type 'Rigaku AFC7R'
_diffrn_measurement_method \w-2\q
_diffrn_orient_matrix_UB_11 0.04330
_diffrn_orient_matrix_UB_12 0.04380
_diffrn_orient_matrix_UB_13 0.03950
_diffrn_orient_matrix_UB_21 0.00440
_diffrn_orient_matrix_UB_22 0.11870
_diffrn_orient_matrix_UB_23 -0.01540
_diffrn_orient_matrix_UB_31 -0.17530
_diffrn_orient_matrix_UB_32 0.01395
_diffrn_orient_matrix_UB_33 0.00690
_diffrn_radiation_detector 'scintillation counter'
_diffrn_radiation_monochromator graphite
_diffrn_radiation_source 'Rigaku rotating anode'
_diffrn_radiation_type 'Mo K\a'
_diffrn_radiation_wavelength 0.7107
_diffrn_reflns_av_R_equivalents 0.039
_diffrn_reflns_av_sigmaI/netI 0.000
_diffrn_reflns_limit_h_max 7
_diffrn_reflns_limit_h_min 0
_diffrn_reflns_limit_k_max 10
_diffrn_reflns_limit_k_min 0
_diffrn_reflns_limit_l_max 30
_diffrn_reflns_limit_l_min -30
_diffrn_reflns_number 2772
_diffrn_reflns_reduction_process 'Lp corrections applied'
_diffrn_reflns_theta_max 27.4943
_diffrn_standards_decay_% -1.63
_diffrn_standards_interval_count 150
_diffrn_standards_number 3
_exptl_absorpt_coefficient_mu 7.646
_exptl_absorpt_correction_T_max 1.515
_exptl_absorpt_correction_T_min 0.660
_exptl_absorpt_correction_type refdelf
_exptl_absorpt_process_details '(Walker & Stuart, 1983)'
_exptl_crystal_colour red
_exptl_crystal_density_diffrn 2.279
_exptl_crystal_density_method 'not measured'
_exptl_crystal_description prismatic
_exptl_crystal_F_000 640.00
_exptl_crystal_size_max 0.340
_exptl_crystal_size_mid 0.200
_exptl_crystal_size_min 0.170
_refine_diff_density_max 2.06
_refine_diff_density_min -1.41
_refine_ls_extinction_coef 0.005(4)
_refine_ls_extinction_method 'Zachariasen(1967) type 2 Gaussian isotropic'
_refine_ls_goodness_of_fit_ref 2.062
_refine_ls_hydrogen_treatment noref
_refine_ls_matrix_type full
_refine_ls_number_constraints 0
_refine_ls_number_parameters 110
_refine_ls_number_reflns 1704
_refine_ls_number_restraints 0
_refine_ls_R_factor_all 0.0758
_refine_ls_R_factor_gt 0.0758
_refine_ls_shift/su_max 1.2730
_refine_ls_shift/su_mean 0.4100
_refine_ls_structure_factor_coef F
_refine_ls_weighting_details 'w = 1/[\s^2^(Fo) + 0.00250|Fo|^2^]'
_refine_ls_weighting_scheme calc
_refine_ls_wR_factor_gt 0.1671
_refine_ls_wR_factor_ref 0.1671
_reflns_number_gt 0
_reflns_number_total 2519
_reflns_threshold_expression >3.0sigma(I)
_cod_data_source_file ic9808091_8.cif
_cod_data_source_block 2-MeOC6H4COTeRb
_cod_original_cell_volume 1014.9(5)
_cod_original_sg_symbol_H-M 'P 21/c '
_cod_original_formula_sum 'C8 H7 O2 Rb Te '
_cod_database_code 4321769

loop_
_symmetry_equiv_pos_as_xyz
x,y,z
-x,1/2+y,1/2-z
-x,-y,-z
x,1/2-y,1/2+z

loop_
_atom_site_label
_atom_site_type_symbol
_atom_site_fract_x
_atom_site_fract_y
_atom_site_fract_z
_atom_site_U_iso_or_equiv
_atom_site_adp_type
_atom_site_occupancy
_atom_site_calc_flag
_atom_site_refinement_flags
_atom_site_disorder_assembly
_atom_site_disorder_group
Te(1) Te 0.2721(2) 0.0743(1) 0.39787(5) 0.0449(4) Uani 1.00 d . . .
Rb(1) Rb 0.7879(3) 0.2718(2) 0.48825(8) 0.0399(5) Uani 1.00 d . . .
O(1) O 0.287(3) 0.407(2) 0.4581(5) 0.047(3) Uani 1.00 d . . .
O(2) O -0.089(2) 0.595(2) 0.4012(6) 0.050(4) Uani 1.00 d . . .
C(1) C 0.218(3) 0.447(2) 0.3561(7) 0.034(4) Uani 1.00 d . . .
C(2) C 0.050(3) 0.575(2) 0.3535(7) 0.037(4) Uani 1.00 d . . .
C(3) C 0.021(4) 0.678(2) 0.3066(10) 0.050(6) Uani 1.00 d . . .
C(4) C 0.162(6) 0.639(3) 0.260(1) 0.089(8) Uani 1.00 d . . .
C(5) C 0.322(4) 0.518(3) 0.2618(8) 0.058(6) Uani 1.00 d . . .
C(6) C 0.367(3) 0.424(2) 0.3115(7) 0.039(4) Uani 1.00 d . . .
C(7) C 0.268(3) 0.342(2) 0.4090(6) 0.029(4) Uani 1.00 d . . .
C(8) C -0.275(4) 0.723(3) 0.398(1) 0.058(6) Uani 1.00 d . . .
H(1) H -0.1052 0.7597 0.3019 0.0583 Uiso 1.00 calc . . .
H(2) H 0.1390 0.7116 0.2236 0.0700 Uiso 1.00 calc . . .
H(3) H 0.4363 0.4967 0.2292 0.0569 Uiso 1.00 calc . . .
H(4) H 0.4973 0.3320 0.3147 0.0516 Uiso 1.00 calc . . .
H(5) H -0.2106 0.8312 0.3894 0.0802 Uiso 1.00 calc . . .
H(6) H -0.3891 0.6931 0.3648 0.0802 Uiso 1.00 calc . . .
H(7) H -0.3640 0.7283 0.4312 0.0802 Uiso 1.00 calc . . .

loop_
_atom_site_aniso_label
_atom_site_aniso_U_11
_atom_site_aniso_U_22
_atom_site_aniso_U_33
_atom_site_aniso_U_12
_atom_site_aniso_U_13
_atom_site_aniso_U_23
Te(1) 0.0520(10) 0.0363(7) 0.0466(9) 0.0039(4) 0.0040(6) -0.0003(4)
Rb(1) 0.0308(10) 0.0442(9) 0.045(1) 0.0027(6) 0.0046(7) -0.0046(6)
O(1) 0.049(8) 0.050(7) 0.044(6) 0.002(6) 0.012(5) -0.020(6)
O(2) 0.035(7) 0.061(8) 0.054(7) 0.016(6) 0.008(6) 0.028(7)
C(1) 0.027(7) 0.035(6) 0.037(8) 0.005(6) -0.013(6) -0.001(6)
C(2) 0.032(9) 0.047(8) 0.031(7) -0.006(6) -0.011(6) 0.010(6)
C(3) 0.05(1) 0.039(9) 0.06(1) -0.005(8) -0.009(10) 0.004(9)
C(4) 0.12(2) 0.07(1) 0.07(2) -0.03(1) 0.00(1) 0.03(1)
C(5) 0.06(1) 0.08(1) 0.026(9) -0.01(1) 0.006(8) 0.005(9)
C(6) 0.04(1) 0.049(9) 0.027(7) -0.020(7) 0.010(7) 0.006(6)
C(7) 0.029(8) 0.030(7) 0.027(7) -0.008(5) -0.002(6) 0.012(6)
C(8) 0.04(1) 0.04(1) 0.10(2) 0.002(9) 0.02(1) -0.003(10)

loop_
_atom_type_symbol
_atom_type_description
_atom_type_scat_dispersion_real
_atom_type_scat_dispersion_imag
_atom_type_scat_source
C C 0.003 0.002
;International Tables for Crystallography
(1992, Vol. C, Tables 4.2.6.8 and 6.1.1.1)
;
H H 0.000 0.000
;International Tables for Crystallography
(1992, Vol. C, Table 6.1.1.2)
;
O O 0.011 0.006
;International Tables for Crystallography
(1992, Vol. C, Tables 4.2.6.8 and 6.1.1.1)
;
Rb Rb -0.939 2.968
;International Tables for Crystallography
(1992, Vol. C, Tables 4.2.6.8 and 6.1.1.1)
;
Te Te -0.531 1.675
;International Tables for Crystallography
(1992, Vol. C, Tables 4.2.6.8 and 6.1.1.1)
;

loop_
_geom_angle_atom_site_label_1
_geom_angle_atom_site_label_2
_geom_angle_atom_site_label_3
_geom_angle
_geom_angle_site_symmetry_1
_geom_angle_site_symmetry_2
_geom_angle_site_symmetry_3
_geom_angle_publ_flag
Rb(1) Te(1) Rb(1) 93.34(5) 1_555 1_555 1_455 yes
Rb(1) Te(1) Rb(1) 89.80(5) 1_555 1_555 3_656 yes
Rb(1) Te(1) C(7) 62.5(4) 1_555 1_555 1_555 yes
Rb(1) Te(1) Rb(1) 79.32(4) 1_455 1_555 3_656 yes
Rb(1) Te(1) C(7) 61.3(4) 1_455 1_555 1_555 yes
Rb(1) Te(1) C(7) 128.2(4) 3_656 1_555 1_555 yes
Te(1) Rb(1) Te(1) 93.34(5) 1_555 1_555 1_655 yes
Te(1) Rb(1) Te(1) 90.20(5) 1_555 1_555 3_656 yes
Te(1) Rb(1) Rb(1) 143.29(7) 1_555 1_555 3_766 yes
Te(1) Rb(1) O(1) 50.1(2) 1_555 1_555 1_555 yes
Te(1) Rb(1) O(1) 132.3(2) 1_555 1_555 1_655 yes
Te(1) Rb(1) O(1) 118.8(3) 1_555 1_555 3_666 yes
Te(1) Rb(1) Te(1) 100.68(4) 1_655 1_555 3_656 yes
Te(1) Rb(1) Rb(1) 90.71(6) 1_655 1_555 3_766 yes
Te(1) Rb(1) O(1) 132.6(2) 1_655 1_555 1_555 yes
Te(1) Rb(1) O(1) 49.3(2) 1_655 1_555 1_655 yes
Te(1) Rb(1) O(1) 136.2(3) 1_655 1_555 3_666 yes
Te(1) Rb(1) Rb(1) 124.79(7) 3_656 1_555 3_766 yes
Te(1) Rb(1) O(1) 107.3(3) 3_656 1_555 1_555 yes
Te(1) Rb(1) O(1) 121.1(3) 3_656 1_555 1_655 yes
Te(1) Rb(1) O(1) 107.6(3) 3_656 1_555 3_666 yes
Rb(1) Rb(1) O(1) 103.1(2) 3_766 1_555 1_555 yes
Rb(1) Rb(1) O(1) 41.5(2) 3_766 1_555 1_655 yes
Rb(1) Rb(1) O(1) 45.6(3) 3_766 1_555 3_666 yes
O(1) Rb(1) O(1) 130.7(5) 1_555 1_555 1_655 yes
O(1) Rb(1) O(1) 68.8(4) 1_555 1_555 3_666 yes
O(1) Rb(1) O(1) 87.2(3) 1_655 1_555 3_666 yes
Rb(1) O(1) Rb(1) 130.7(5) 1_555 1_555 1_455 yes
Rb(1) O(1) Rb(1) 111.2(4) 1_555 1_555 3_666 yes
Rb(1) O(1) C(7) 95.7(9) 1_555 1_555 1_555 yes
Rb(1) O(1) Rb(1) 92.8(3) 1_455 1_555 3_666 yes
Rb(1) O(1) C(7) 92.2(10) 1_455 1_555 1_555 yes
Rb(1) O(1) C(7) 138(1) 3_666 1_555 1_555 yes
C(2) O(2) C(8) 117(1) 1_555 1_555 1_555 yes
C(2) C(1) C(6) 119(1) 1_555 1_555 1_555 yes
C(2) C(1) C(7) 122(1) 1_555 1_555 1_555 yes
C(6) C(1) C(7) 117(1) 1_555 1_555 1_555 yes
O(2) C(2) C(1) 116(1) 1_555 1_555 1_555 yes
O(2) C(2) C(3) 121(1) 1_555 1_555 1_555 yes
C(1) C(2) C(3) 121(1) 1_555 1_555 1_555 yes
C(2) C(3) C(4) 116(1) 1_555 1_555 1_555 yes
C(2) C(3) H(1) 123(2) 1_555 1_555 1_555 no
C(4) C(3) H(1) 119(2) 1_555 1_555 1_555 no
C(3) C(4) C(5) 122(2) 1_555 1_555 1_555 yes
C(3) C(4) H(2) 118(3) 1_555 1_555 1_555 no
C(5) C(4) H(2) 119(3) 1_555 1_555 1_555 no
C(4) C(5) C(6) 120(2) 1_555 1_555 1_555 yes
C(4) C(5) H(3) 122(2) 1_555 1_555 1_555 no
C(6) C(5) H(3) 116(2) 1_555 1_555 1_555 no
C(1) C(6) C(5) 118(1) 1_555 1_555 1_555 yes
C(1) C(6) H(4) 119(1) 1_555 1_555 1_555 no
C(5) C(6) H(4) 122(1) 1_555 1_555 1_555 no
Te(1) C(7) O(1) 120(1) 1_555 1_555 1_555 yes
Te(1) C(7) C(1) 116.6(10) 1_555 1_555 1_555 yes
O(1) C(7) C(1) 122(1) 1_555 1_555 1_555 yes
O(2) C(8) H(5) 111(1) 1_555 1_555 1_555 no
O(2) C(8) H(6) 106(1) 1_555 1_555 1_555 no
O(2) C(8) H(7) 113(2) 1_555 1_555 1_555 no
H(5) C(8) H(6) 106(2) 1_555 1_555 1_555 no
H(5) C(8) H(7) 111(2) 1_555 1_555 1_555 no
H(6) C(8) H(7) 108(2) 1_555 1_555 1_555 no

loop_
_geom_bond_atom_site_label_1
_geom_bond_atom_site_label_2
_geom_bond_distance
_geom_bond_site_symmetry_1
_geom_bond_site_symmetry_2
_geom_bond_publ_flag
Te(1) Rb(1) 3.791(2) 1_555 1_555 yes
Te(1) Rb(1) 3.833(2) 1_555 1_455 yes
Te(1) Rb(1) 3.829(2) 1_555 3_656 yes
Te(1) C(7) 2.12(2) 1_555 1_555 yes
Rb(1) Rb(1) 4.307(3) 1_555 3_766 yes
Rb(1) O(1) 3.02(1) 1_555 1_555 yes
Rb(1) O(1) 3.08(1) 1_555 1_655 yes
Rb(1) O(1) 2.86(1) 1_555 3_666 yes
O(1) C(7) 1.25(2) 1_555 1_555 yes
O(2) C(2) 1.40(2) 1_555 1_555 yes
O(2) C(8) 1.44(2) 1_555 1_555 yes
C(1) C(2) 1.37(2) 1_555 1_555 yes
C(1) C(6) 1.37(2) 1_555 1_555 yes
C(1) C(7) 1.50(2) 1_555 1_555 yes
C(2) C(3) 1.37(3) 1_555 1_555 yes
C(3) C(4) 1.41(4) 1_555 1_555 yes
C(3) H(1) 0.950 1_555 1_555 no
C(4) C(5) 1.30(4) 1_555 1_555 yes
C(4) H(2) 1.023 1_555 1_555 no
C(5) C(6) 1.39(3) 1_555 1_555 yes
C(5) H(3) 1.030 1_555 1_555 no
C(6) H(4) 1.023 1_555 1_555 no
C(8) H(5) 0.947 1_555 1_555 no
C(8) H(6) 1.002 1_555 1_555 no
C(8) H(7) 0.939 1_555 1_555 no

loop_
_geom_contact_atom_site_label_1
_geom_contact_atom_site_label_2
_geom_contact_distance
_geom_contact_site_symmetry_1
_geom_contact_site_symmetry_2
_geom_contact_publ_flag
Rb(1) O(1) 3.02(1) 1_555 1_555 ?
Rb(1) O(1) 3.08(1) 1_555 1_655 ?
Rb(1) O(1) 2.86(1) 1_555 3_666 ?
Rb(1) O(1) 2.86(1) 1_555 3_666 ?
Rb(1) O(1) 3.02(1) 1_555 1_555 ?
Rb(1) O(1) 3.08(1) 1_555 1_655 ?
Rb(1) O(2) 3.17(2) 1_555 3_666 ?
Rb(1) O(2) 3.34(1) 1_555 1_655 ?
Rb(1) C(7) 3.37(1) 1_555 1_655 ?
Rb(1) C(7) 3.38(1) 1_555 1_555 ?
O(1) O(1) 3.32(3) 1_555 3_666 ?
O(1) C(8) 3.51(3) 1_555 3_566 ?
O(1) O(2) 3.52(2) 1_555 3_566 ?
C(3) C(5) 3.60(3) 1_555 2_555 ?

loop_
_geom_torsion_atom_site_label_1
_geom_torsion_atom_site_label_2
_geom_torsion_atom_site_label_3
_geom_torsion_atom_site_label_4
_geom_torsion
_geom_torsion_site_symmetry_1
_geom_torsion_site_symmetry_2
_geom_torsion_site_symmetry_3
_geom_torsion_site_symmetry_4
_geom_torsion_publ_flag
Te(1) Rb(1) Te(1) Rb(1) 180.0 1_555 1_555 1_655 1_655 yes
Te(1) Rb(1) Te(1) Rb(1) -90.83(5) 1_555 1_555 1_655 3_756 yes
Te(1) Rb(1) Te(1) C(7) 124.0(4) 1_555 1_555 1_655 1_655 yes
Te(1) Rb(1) Te(1) Rb(1) 0.0 1_555 1_555 3_656 3_656 yes
Te(1) Rb(1) Te(1) Rb(1) 93.43(5) 1_555 1_555 3_656 3_756 yes
Te(1) Rb(1) Te(1) C(7) 53.8(5) 1_555 1_555 3_656 3_656 yes
Te(1) Rb(1) Rb(1) Te(1) -180.0 1_555 1_555 3_766 3_766 yes
Te(1) Rb(1) Rb(1) O(1) -142.3(3) 1_555 1_555 3_766 3_766 yes
Te(1) Rb(1) O(1) Rb(1) 64.0(4) 1_555 1_555 1_555 1_455 yes
Te(1) Rb(1) O(1) Rb(1) 177.8(6) 1_555 1_555 1_555 3_666 yes
Te(1) Rb(1) O(1) C(7) -33.9(8) 1_555 1_555 1_555 1_555 yes
Te(1) Rb(1) O(1) Rb(1) -111.2(5) 1_555 1_555 1_655 1_655 yes
Te(1) Rb(1) O(1) Rb(1) 127.4(2) 1_555 1_555 1_655 3_766 yes
Te(1) Rb(1) O(1) C(7) -11(1) 1_555 1_555 1_655 1_655 yes
Te(1) Rb(1) O(1) Rb(1) -1.9(5) 1_555 1_555 3_666 3_666 yes
Te(1) Rb(1) O(1) Rb(1) -137.9(2) 1_555 1_555 3_666 3_766 yes
Te(1) Rb(1) O(1) C(7) 125(1) 1_555 1_555 3_666 3_666 yes
Te(1) Rb(1) Te(1) Rb(1) -93.43(5) 1_555 1_455 3_556 3_556 yes
Te(1) Rb(1) Te(1) C(7) -39.6(5) 1_555 1_455 3_556 3_556 yes
Te(1) Rb(1) O(1) Rb(1) -64.0(4) 1_555 1_455 1_555 1_555 yes
Te(1) Rb(1) O(1) Rb(1) 174.6(5) 1_555 1_455 1_555 3_666 yes
Te(1) Rb(1) O(1) C(7) 35.5(8) 1_555 1_455 1_555 1_555 yes
Te(1) Rb(1) O(1) Rb(1) 130.1(3) 1_555 1_455 3_566 3_566 yes
Te(1) Rb(1) O(1) C(7) -102(1) 1_555 1_455 3_566 3_566 yes
Te(1) Rb(1) Te(1) Rb(1) 0.0 1_555 3_656 3_556 1_455 yes
Te(1) Rb(1) Te(1) Rb(1) 89.17(5) 1_555 3_656 3_556 3_556 yes
Te(1) Rb(1) Te(1) C(7) 145.1(4) 1_555 3_656 3_556 3_556 yes
Te(1) Rb(1) Te(1) Rb(1) 0.0 1_555 3_656 3_656 1_555 yes
Te(1) Rb(1) Te(1) Rb(1) -79.29(5) 1_555 3_656 3_656 3_756 yes
Te(1) Rb(1) Te(1) C(7) -134.3(4) 1_555 3_656 3_656 3_656 yes
Te(1) Rb(1) O(1) Rb(1) -12.5(6) 1_555 3_656 3_556 3_556 yes
Te(1) Rb(1) O(1) C(7) -112.0(9) 1_555 3_656 3_556 3_556 yes
Te(1) Rb(1) O(1) Rb(1) 11.2(5) 1_555 3_656 3_656 3_756 yes
Te(1) Rb(1) O(1) C(7) 109.1(9) 1_555 3_656 3_656 3_656 yes
Te(1) C(7) O(1) Rb(1) 63(1) 1_555 1_555 1_555 1_555 yes
Te(1) C(7) O(1) Rb(1) -68(1) 1_555 1_555 1_555 1_455 yes
Te(1) C(7) O(1) Rb(1) -165.0(8) 1_555 1_555 1_555 3_666 yes
Te(1) C(7) C(1) C(2) 130(1) 1_555 1_555 1_555 1_555 yes
Te(1) C(7) C(1) C(6) -56(1) 1_555 1_555 1_555 1_555 yes
Rb(1) Te(1) Rb(1) Te(1) -89.17(5) 1_555 1_555 1_455 3_556 yes
Rb(1) Te(1) Rb(1) O(1) 32.9(3) 1_555 1_555 1_455 1_555 yes
Rb(1) Te(1) Rb(1) O(1) 40.7(4) 1_555 1_555 1_455 3_566 yes
Rb(1) Te(1) Rb(1) Te(1) 93.43(5) 1_555 1_555 3_656 3_556 yes
Rb(1) Te(1) Rb(1) Te(1) 0.0 1_555 1_555 3_656 3_656 yes
Rb(1) Te(1) Rb(1) O(1) 142.0(3) 1_555 1_555 3_656 3_556 yes
Rb(1) Te(1) Rb(1) O(1) -47.8(2) 1_555 1_555 3_656 3_656 yes
Rb(1) Te(1) C(7) O(1) -52(1) 1_555 1_555 1_555 1_555 yes
Rb(1) Te(1) C(7) C(1) 132(1) 1_555 1_555 1_555 1_555 yes
Rb(1) Te(1) Rb(1) Te(1) 79.29(5) 1_555 1_655 1_655 3_756 yes
Rb(1) Te(1) Rb(1) O(1) -33.3(3) 1_555 1_655 1_655 1_655 yes
Rb(1) Te(1) Rb(1) O(1) -31.0(3) 1_555 1_655 1_655 3_766 yes
Rb(1) Te(1) Rb(1) Te(1) -93.43(5) 1_555 1_655 3_756 3_756 yes
Rb(1) Te(1) Rb(1) O(1) -141.3(2) 1_555 1_655 3_756 3_756 yes
Rb(1) Te(1) C(7) O(1) 58(1) 1_555 1_655 1_655 1_655 yes
Rb(1) Te(1) C(7) C(1) -115(1) 1_555 1_655 1_655 1_655 yes
Rb(1) Te(1) Rb(1) Te(1) 0.0 1_555 3_656 3_656 1_555 yes
Rb(1) Te(1) Rb(1) Te(1) -100.71(5) 1_555 3_656 3_656 3_556 yes
Rb(1) Te(1) Rb(1) O(1) -134.6(3) 1_555 3_656 3_656 3_556 yes
Rb(1) Te(1) Rb(1) O(1) 112.6(3) 1_555 3_656 3_656 3_656 yes
Rb(1) Te(1) Rb(1) Te(1) 90.83(5) 1_555 3_656 3_756 3_756 yes
Rb(1) Te(1) Rb(1) O(1) 125.7(3) 1_555 3_656 3_756 3_756 yes
Rb(1) Te(1) C(7) O(1) -12(1) 1_555 3_656 3_656 3_656 yes
Rb(1) Te(1) C(7) C(1) 161.6(9) 1_555 3_656 3_656 3_656 yes
Rb(1) O(1) Rb(1) O(1) 121.4(7) 1_555 1_555 1_455 3_566 yes
Rb(1) O(1) Rb(1) O(1) -136.0(6) 1_555 1_555 3_666 3_566 yes
Rb(1) O(1) Rb(1) O(1) 0.0 1_555 1_555 3_666 3_666 yes
Rb(1) O(1) C(7) C(1) -122(1) 1_555 1_555 1_555 1_555 yes
Rb(1) O(1) Rb(1) O(1) -113.8(7) 1_555 1_655 1_655 3_766 yes
Rb(1) O(1) Rb(1) O(1) 136.0(6) 1_555 1_655 3_766 3_766 yes
Rb(1) O(1) C(7) C(1) 105(1) 1_555 1_655 1_655 1_655 yes
Rb(1) O(1) Rb(1) O(1) 0.0 1_555 3_666 3_666 1_555 yes
Rb(1) O(1) Rb(1) O(1) 66.2(7) 1_555 3_666 3_666 3_566 yes
Rb(1) O(1) Rb(1) O(1) -58.6(7) 1_555 3_666 3_766 3_766 yes
Rb(1) O(1) C(7) C(1) -8(2) 1_555 3_666 3_666 3_666 yes
O(1) Rb(1) Te(1) C(7) 21.7(6) 1_555 1_555 1_555 1_555 yes
O(1) Rb(1) Te(1) C(7) 89.1(6) 1_555 1_555 1_655 1_655 yes
O(1) Rb(1) Te(1) C(7) 101.6(6) 1_555 1_555 3_656 3_656 yes
O(1) Rb(1) Rb(1) O(1) -180.0 1_555 1_555 3_766 3_766 yes
O(1) Rb(1) O(1) Rb(1) 180.0 1_555 1_555 1_655 1_655 yes
O(1) Rb(1) O(1) Rb(1) 58.6(7) 1_555 1_555 1_655 3_766 yes
O(1) Rb(1) O(1) C(7) -80(1) 1_555 1_555 1_655 1_655 yes
O(1) Rb(1) O(1) Rb(1) 0.0 1_555 1_555 3_666 3_666 yes
O(1) Rb(1) O(1) Rb(1) -136.0(6) 1_555 1_555 3_666 3_766 yes
O(1) Rb(1) O(1) C(7) 127(1) 1_555 1_555 3_666 3_666 yes
O(1) Rb(1) Te(1) C(7) -23.0(6) 1_555 1_455 1_555 1_555 yes
O(1) Rb(1) Te(1) C(7) -88.2(6) 1_555 1_455 3_556 3_556 yes
O(1) Rb(1) O(1) Rb(1) 136.0(6) 1_555 1_455 3_566 3_566 yes
O(1) Rb(1) O(1) C(7) -96(1) 1_555 1_455 3_566 3_566 yes
O(1) Rb(1) Te(1) C(7) 15.2(6) 1_555 3_666 3_566 3_566 yes
O(1) Rb(1) Te(1) C(7) -24.0(5) 1_555 3_666 3_666 3_666 yes
O(1) Rb(1) Rb(1) O(1) 180.0 1_555 3_666 1_455 3_566 yes
O(1) Rb(1) O(1) Rb(1) 0.0 1_555 3_666 3_566 1_455 yes
O(1) Rb(1) O(1) Rb(1) -121.4(7) 1_555 3_666 3_566 3_566 yes
O(1) Rb(1) O(1) C(7) 139(1) 1_555 3_666 3_566 3_566 yes
O(1) Rb(1) O(1) Rb(1) 0.0 1_555 3_666 3_666 1_555 yes
O(1) Rb(1) O(1) Rb(1) 113.8(7) 1_555 3_666 3_666 3_766 yes
O(1) Rb(1) O(1) C(7) -148(1) 1_555 3_666 3_666 3_666 yes
O(1) C(7) C(1) C(2) -43(2) 1_555 1_555 1_555 1_555 yes
O(1) C(7) C(1) C(6) 129(1) 1_555 1_555 1_555 1_555 yes
O(2) C(2) C(1) C(6) -177(1) 1_555 1_555 1_555 1_555 yes
O(2) C(2) C(1) C(7) -5(2) 1_555 1_555 1_555 1_555 yes
O(2) C(2) C(3) C(4) -176(1) 1_555 1_555 1_555 1_555 yes
C(1) C(2) O(2) C(8) -177(1) 1_555 1_555 1_555 1_555 yes
C(1) C(2) C(3) C(4) 3(2) 1_555 1_555 1_555 1_555 yes
C(1) C(6) C(5) C(4) 8(3) 1_555 1_555 1_555 1_555 yes
C(2) C(1) C(6) C(5) -7(2) 1_555 1_555 1_555 1_555 yes
C(2) C(3) C(4) C(5) -3(3) 1_555 1_555 1_555 1_555 yes
C(3) C(2) O(2) C(8) 3(2) 1_555 1_555 1_555 1_555 yes
C(3) C(2) C(1) C(6) 2(2) 1_555 1_555 1_555 1_555 yes
C(3) C(2) C(1) C(7) 174(1) 1_555 1_555 1_555 1_555 yes
C(3) C(4) C(5) C(6) -2(3) 1_555 1_555 1_555 1_555 yes
C(5) C(6) C(1) C(7) 179(1) 1_555 1_555 1_555 1_555 yes
